data_2101110
loop_
_publ_author_name
'Wei, Y.'
'Barton, R.'
'Robertson, B.'

_publ_section_title
;
 Electron-density and electrostatic potential distributions in
 nucleoside analogs. I. An experimental study of
 3'-<i>O</i>-acetyl-2'-deoxy-5-methoxymethyluridine
;
_journal_issue 2
_journal_name_full 'Acta Crystallographica Section B'
_journal_page_first 161
_journal_page_last 174
_journal_paper_doi 10.1107/S0108768193012017
_journal_volume 50
_journal_year 1994
_chemical_formula_sum 'C13 H18 N2 O7'
_chemical_formula_weight 314.297
_space_group_IT_number 1
_space_group_name_Hall 'P 1'
_space_group_name_H-M_alt 'P 1'
_symmetry_cell_setting triclinic
_symmetry_space_group_name_Hall 'P 1'
_symmetry_space_group_name_H-M 'P 1'
_cell_angle_alpha 77.210(10)
_cell_angle_beta 79.950(10)
_cell_angle_gamma 75.450(10)
_cell_formula_units_Z 1
_cell_length_a 5.9701(7)
_cell_length_b 6.7357(6)
_cell_length_c 9.5770(10)
_cell_volume 360.62(7)
_diffrn_radiation_type Mo
_diffrn_radiation_wavelength 0.71069
_exptl_absorpt_coefficient_mu 0.1278
_exptl_crystal_density_diffrn 1.447
_exptl_crystal_density_meas 1.43(2)
_exptl_crystal_F_000 166
_cod_data_source_file cr0428.cif
_cod_data_source_block cr0428a
_cod_original_cell_volume 360.63(6)
_cod_database_code 2101110

loop_
_space_group_symop_id
_space_group_symop_operation_xyz
1 x,y,z

loop_
_atom_site_label
_atom_site_fract_x
_atom_site_fract_y
_atom_site_fract_z
_atom_site_U_iso_or_equiv
N(1) .43462 .67838 .32312 .01310(10)
C(2) .32128(9) .86771(6) .36109(5) .01300(10)
O(2) .37378(10) 1.03386(6) .30032(6) .0186(2)
N(3) .14636(9) .85902(5) .47397(4) .01400(10)
C(4) .08249(8) .68093(6) .55869(5) .01370(10)
O(4) -.07606(11) .69601(7) .65889(6) .0215(2)
C(5) .22067(8) .48572(5) .51939(6) .01270(10)
C(6) .38720(9) .49401(6) .40423(5) .01320(10)
C(51) .17782(10) .28265(7) .60718(5) .01450(10)
O(52) -.02924(9) .23676(5) .57760(5) .01550(10)
C(53) -.20898(12) .23075(9) .69621(8) .0260(2)
C(1') .62589(8) .67091(6) .20360(5) .01260(10)
C(2') .86653(9) .58457(5) .25328(5) .01410(10)
C(3') 1.00799(9) .49001(7) .12670(5) .01310(10)
O(3'1) 1.10101(8) .65519(6) .02823(4) .01500(10)
C(3'2) 1.26601(9) .59406(6) -.07817(5) .01580(10)
O(3'3) 1.32439(12) .41601(9) -.09820(8) .0205(2)
C(3'3) 1.36050(14) .77430(11) -.16790(9) .0235(2)
C(4') .82608(9) .42698(6) .05923(5) .01330(10)
O(4') .59957(9) .53185(7) .11966(5) .01500(10)
C(5') .837667(11) .19417(7) .08973(6) .0191(2)
O(5') .81924(12) .11189(9) .24044(7) .0228(2)
H(3) .0666 1.0011 .4968 .023(3)
H(6) .4972 .3588 .3658 .006(2)
H(511) .3269 .1591 .5802 .022(3)
H(512) .1771 .2834 .7212 .021(3)
H(531) -.3359 .1743 .6613 .026(3)
H(532) -.2637 .3662 .7429 .036(4)
H(533) -.1373 .1153 .7815 .042(6)
H(1') .5942 .8311 .1429 .010(2)
H(2'1) .9366 .7107 .2710 .024(3)
H(2'2) .8543 .4620 .3484 .021(3)
H(3'1) 1.1514 .3553 .1498 .019(3)
H(3'31) 1.2334 .8615 -.2357 .039(4)
H(3'32) 1.3800 .8705 -.0990 .050(5)
H(3'33) 1.5174 .7235 -.2338 .048(4)
H(4'1) .8422 .4802 -.0574 .022(3)
H(5'1) 1.0018 .1105 .0389 .028(3)
H(5'2) .6931 .1648 .0469 .030(3)
H(5'0) .6650 .0845 .2724 .037(3)

loop_
_geom_angle_atom_site_label_1
_geom_angle_atom_site_label_2
_geom_angle_atom_site_label_3
_geom_angle
C(2) N(1) C(6) 121.03(3)
C(6) N(1) C(1') 119.13(2)
N(1) C(2) N(3) 115.32(3)
C(2) N(3) C(4) 127.14(3)
N(3) C(4) C(5) 114.54(4)
C(4) C(5) C(6) 118.47(4)
C(6) C(5) C(51) 121.78(4)
C(5) C(51) O(52) 112.05(4)
N(1) C(1') C(2') 113.42(4)
C(2') C(1') O(4') 105.84(4)
C(2') C(3') O(3'1) 106.62(4)
O(3'1) C(3') C(4') 110.54(4)
O(3'1) C(3'2) O(3'3) 123.25(5)
O(3'3) C(3'2) C(3'3) 125.50(6)
C(3') C(4)' C(5') 114.15(4)
C(1') O(4') C(4') 109.90(5)
C(4) N(3) H(3) 120.2
C(5) C(6) H(6) 124.2
C(3') C(2') H(2'1) 111.1
C(2) N(1) C(1') 119.52(3)
N(1) C(2) O(2) 123.16(4)
O(2) C(2) N(3) 121.51(4)
N(3) C(4) O(4) 120.23(4)
O(4) C(4) C(5) 125.22(4)
C(4) C(5) C(51) 119.75(4)
N(1) C(6) C(5) 123.20(3)
C(51) O(52) C(53) 114.52(7)
N(1) C(1') O(4') 107.91(4)
C(1') C(2') C(3') 102.70(4)
C(2') C(3') C(4') 103.85(4)
C(3') O(3'1) C(3'2) 115.59(4)
O(3'1) C(3'2) C(3'3) 111.24(4)
C(3') C(4') O(4') 106.52(4)
O(4') C(4') C(5') 108.74(4)
C(4)' C(5') O(5') 111.53(5)
N(1) C(6) H(6) 112.7
N(1) C(1') H(1') 103.0
C(3') C(2') H(2'2) 109.8

loop_
_geom_bond_atom_site_label_1
_geom_bond_atom_site_label_2
_geom_bond_distance
N(1) C(2) 1.3792(4)
N(1) C(1') 1.4687(4)
N(3) C(2) 1.3680(6)
C(4) O(4) 1.2268(7)
C(5) C(6) 1.3512(7)
C(51) O(52) 1.4342(10)
C(1') C(2') 1.5247(7)
C(2') C(3') 1.5175(7)
C(3') C(4') 1.5412(8)
C(3'2) O(3'3) 1.2104(8)
C(4') C(3') 1.5412(8)
C(4') C(5') 1.5162(6)
H(6) C(6) 1.077
H(512) C(51) 1.092
H(532) C(53) 1.058
H(1') C(1') 1.094
H(2'2) C(2') 1.091
H(3'31) C(3'3) 1.059
H(3'33) C(3'3) 1.059
H(5'1) C(5') 1.092
H(5'0) O(5') 0.968
N(1) C(6) 1.3779(4)
C(2) O(2) 1.2303(6)
N(3) C(4) 1.3905(6)
C(4) C(5) 1.4549(6)
C(5) C(51) 1.4949(6)
O(52) C(53) 1.4211(10)
C(1') O(4') 1.4141(8)
C(3') O(3'1) 1.4487(6)
O(3'1) C(3'2) 1.3453(6)
C(3'2) C(3'3) 1.4979(9)
C(4') O(4') 1.4459(7)
C(5') O(5') 1.4225(8)
H(511) C(51) 1.093
H(531) C(53) 1.058
H(533) C(53) 1.062
H(2'1) C(2') 1.092
H(3'1) C(3') 1.092
H(3'32) C(3'3) 1.060
H(4'1) C(4') 1.090
H(5'2) C(5') 1.094
H(3) N(3) 1.009
